data_7243575
loop_
_publ_author_name
'Sa, Hayeon'
'Lee, Junsu'
'Hong, Yeongjin'
'Han, Mi-Kyung'
'Jo, Hongil'
'Moon, Dohyun'
'Ok, Kang Min'
'Kim, Sung-Jin'
'You, Tae-Soo'

_publ_section_title
;
 Early stage of the single-crystal growth and tipping point of the
 cationic site preference in Gd-doped Zintl phase thermoelectric materials
;
_journal_issue 40
_journal_name_full CrystEngComm
_journal_page_first 7097
_journal_page_last 7107
_journal_paper_doi 10.1039/D1CE00877C
_journal_volume 23
_journal_year 2021
_chemical_formula_moiety 'Ca10.42 Gd0.58 Sb9.69'
_chemical_formula_sum 'Ca10.42 Gd0.58 Sb9.69'
_chemical_formula_weight 1688.90
_chemical_name_systematic Ca10.42(4)Gd0.58Sb9.69(1)
_space_group_crystal_system tetragonal
_space_group_IT_number 139
_space_group_name_Hall '-I 4 2'
_space_group_name_H-M_alt 'I 4/m m m'
_audit_block_doi 10.25505/fiz.icsd.cc27y07g
_audit_creation_method SHELXL-2013
_audit_update_record
;
2021-06-14 deposited with the CCDC.	2021-09-07 downloaded from the CCDC.
;
_cell_angle_alpha 90
_cell_angle_beta 90
_cell_angle_gamma 90
_cell_formula_units_Z 4
_cell_length_a 11.9737(6)
_cell_length_b 11.9737(6)
_cell_length_c 17.3326(13)
_cell_measurement_reflns_used 860
_cell_measurement_temperature 296(2)
_cell_measurement_theta_max 27.48
_cell_measurement_theta_min 2.35
_cell_volume 2485.0(3)
_computing_cell_refinement 'Bruker SAINT'
_computing_data_collection 'Bruker APEX2'
_computing_data_reduction 'Bruker SAINT'
_computing_molecular_graphics 'Bruker SHELXTL'
_computing_publication_material 'Bruker SHELXTL'
_computing_structure_refinement 'SHELXL-2013 (Sheldrick, 2013)'
_computing_structure_solution 'SHELXL-2013 (Sheldrick, 2013)'
_diffrn_ambient_temperature 296(2)
_diffrn_measured_fraction_theta_full 0.996
_diffrn_measured_fraction_theta_max 0.998
_diffrn_measurement_device_type 'Bruker APEX-II CCD'
_diffrn_measurement_method '\f and \w scans'
_diffrn_radiation_type MoK\a
_diffrn_radiation_wavelength 0.71073
_diffrn_reflns_av_R_equivalents 0.1110
_diffrn_reflns_av_unetI/netI 0.0436
_diffrn_reflns_Laue_measured_fraction_full 0.996
_diffrn_reflns_Laue_measured_fraction_max 0.998
_diffrn_reflns_limit_h_max 15
_diffrn_reflns_limit_h_min -15
_diffrn_reflns_limit_k_max 15
_diffrn_reflns_limit_k_min -15
_diffrn_reflns_limit_l_max 22
_diffrn_reflns_limit_l_min -21
_diffrn_reflns_number 10699
_diffrn_reflns_point_group_measured_fraction_full 0.996
_diffrn_reflns_point_group_measured_fraction_max 0.998
_diffrn_reflns_theta_full 25.242
_diffrn_reflns_theta_max 27.479
_diffrn_reflns_theta_min 2.350
_diffrn_source 'fine-focus sealed tube'
_exptl_absorpt_coefficient_mu 14.014
_exptl_absorpt_correction_T_max 0.7457
_exptl_absorpt_correction_T_min 0.5349
_exptl_absorpt_correction_type multi-scan
_exptl_crystal_colour silver
_exptl_crystal_density_diffrn 4.514
_exptl_crystal_density_meas 4.514
_exptl_crystal_density_method 'not measured'
_exptl_crystal_description block
_exptl_crystal_F_000 2959
_exptl_crystal_preparation 'Thermoelectric properties'
_exptl_crystal_recrystallization_method Arc-melting
_exptl_crystal_size_max 0.07
_exptl_crystal_size_mid 0.05
_exptl_crystal_size_min 0.03
_refine_diff_density_max 1.748
_refine_diff_density_min -2.217
_refine_diff_density_rms 0.284
_refine_ls_extinction_method none
_refine_ls_goodness_of_fit_ref 1.080
_refine_ls_hydrogen_treatment undef
_refine_ls_matrix_type full
_refine_ls_number_parameters 43
_refine_ls_number_reflns 860
_refine_ls_number_restraints 0
_refine_ls_restrained_S_all 1.080
_refine_ls_R_factor_all 0.0629
_refine_ls_R_factor_gt 0.0329
_refine_ls_shift/su_max 0.000
_refine_ls_shift/su_mean 0.000
_refine_ls_structure_factor_coef Fsqd
_refine_ls_weighting_details 'w=1/[\s^2^(Fo^2^)+(0.0195P)^2^+32.9340P] where P=(Fo^2^+2Fc^2^)/3'
_refine_ls_weighting_scheme calc
_refine_ls_wR_factor_gt 0.0570
_refine_ls_wR_factor_ref 0.0655
_reflns_Friedel_coverage 0.000
_reflns_number_gt 638
_reflns_number_total 860
_reflns_threshold_expression 'I > 2\s(I)'
_cod_data_source_file d1ce00877c2.cif
_cod_data_source_block HY0003_180703_0m
_cod_depositor_comments 'Adding full bibliography for 7243575--7243577.cif.'
_cod_database_code 7243575
_shelx_space_group_comment
;
The symmetry employed for this shelxl refinement is uniquely defined
by the following loop, which should always be used as a source of
symmetry information in preference to the above space-group names.
They are only intended as comments.
;
_shelxl_version_number 2013-3

loop_
_space_group_symop_operation_xyz
'x, y, z'
'-x, -y, z'
'-y, x, z'
'y, -x, z'
'-x, y, -z'
'x, -y, -z'
'y, x, -z'
'-y, -x, -z'
'x+1/2, y+1/2, z+1/2'
'-x+1/2, -y+1/2, z+1/2'
'-y+1/2, x+1/2, z+1/2'
'y+1/2, -x+1/2, z+1/2'
'-x+1/2, y+1/2, -z+1/2'
'x+1/2, -y+1/2, -z+1/2'
'y+1/2, x+1/2, -z+1/2'
'-y+1/2, -x+1/2, -z+1/2'
'-x, -y, -z'
'x, y, -z'
'y, -x, -z'
'-y, x, -z'
'x, -y, z'
'-x, y, z'
'-y, -x, z'
'y, x, z'
'-x+1/2, -y+1/2, -z+1/2'
'x+1/2, y+1/2, -z+1/2'
'y+1/2, -x+1/2, -z+1/2'
'-y+1/2, x+1/2, -z+1/2'
'x+1/2, -y+1/2, z+1/2'
'-x+1/2, y+1/2, z+1/2'
'-y+1/2, -x+1/2, z+1/2'
'y+1/2, x+1/2, z+1/2'

loop_
_atom_site_label
_atom_site_type_symbol
_atom_site_fract_x
_atom_site_fract_y
_atom_site_fract_z
_atom_site_U_iso_or_equiv
_atom_site_adp_type
_atom_site_occupancy
_atom_site_site_symmetry_order
_atom_site_calc_flag
_atom_site_refinement_flags_posn
_atom_site_refinement_flags_adp
_atom_site_refinement_flags_occupancy
_atom_site_disorder_assembly
_atom_site_disorder_group
Ca1 Ca 0.0000 0.25169(17) 0.31094(13) 0.0216(8) Uani 0.980(4) 2 d S T P . .
Gd1 Gd 0.0000 0.25169(17) 0.31094(13) 0.0216(8) Uani 0.020(4) 2 d S T P . .
Ca2 Ca 0.0000 0.33726(14) 0.10201(9) 0.0210(6) Uani 0.889(3) 2 d S T P . .
Gd2 Gd 0.0000 0.33726(14) 0.10201(9) 0.0210(6) Uani 0.111(3) 2 d S T P . .
Ca3 Ca 0.3337(4) 0.3337(4) 0.0000 0.097(3) Uani 0.972(7) 4 d S T P . .
Gd3 Gd 0.3337(4) 0.3337(4) 0.0000 0.097(3) Uani 0.028(7) 4 d S T P . .
Ca4 Ca 0.0000 0.0000 0.1607(3) 0.0228(10) Uani 1 8 d S T P . .
Sb1 Sb 0.20673(5) 0.20673(5) 0.17584(4) 0.0231(2) Uani 1 2 d S T P . .
Sb2 Sb 0.15343(8) 0.5000 0.0000 0.0199(3) Uani 1 4 d S T P . .
Sb3 Sb 0.12758(14) 0.12758(14) 0.0000 0.0686(9) Uani 0.846(6) 4 d S T P . .
Sb4 Sb 0.0000 0.0000 0.36692(9) 0.0190(4) Uani 1 8 d S T P . .
Sb5 Sb 0.0000 0.5000 0.2500 0.0148(3) Uani 1 8 d S T P . .

loop_
_atom_site_aniso_label
_atom_site_aniso_U_11
_atom_site_aniso_U_22
_atom_site_aniso_U_33
_atom_site_aniso_U_23
_atom_site_aniso_U_13
_atom_site_aniso_U_12
Ca1 0.0283(14) 0.0119(11) 0.0246(14) 0.0013(9) 0.000 0.000
Gd1 0.0283(14) 0.0119(11) 0.0246(14) 0.0013(9) 0.000 0.000
Ca2 0.0176(10) 0.0232(10) 0.0222(11) 0.0030(7) 0.000 0.000
Gd2 0.0176(10) 0.0232(10) 0.0222(11) 0.0030(7) 0.000 0.000
Ca3 0.128(4) 0.128(4) 0.036(3) 0.000 0.000 0.114(4)
Gd3 0.128(4) 0.128(4) 0.036(3) 0.000 0.000 0.114(4)
Ca4 0.0169(14) 0.0169(14) 0.035(3) 0.000 0.000 0.000
Sb1 0.0206(3) 0.0206(3) 0.0281(4) 0.0017(2) 0.0017(2) 0.0066(3)
Sb2 0.0114(5) 0.0254(6) 0.0228(6) 0.000 0.000 0.000
Sb3 0.0822(12) 0.0822(12) 0.0414(12) 0.000 0.000 0.0133(12)
Sb4 0.0133(5) 0.0133(5) 0.0303(9) 0.000 0.000 0.000
Sb5 0.0127(4) 0.0127(4) 0.0189(8) 0.000 0.000 0.000

loop_
_atom_type_symbol
_atom_type_description
_atom_type_scat_dispersion_real
_atom_type_scat_dispersion_imag
_atom_type_scat_source
Ca Ca 0.2262 0.3064 'International Tables Vol C Tables 4.2.6.8 and 6.1.1.4'
Sb Sb -0.5866 1.5461 'International Tables Vol C Tables 4.2.6.8 and 6.1.1.4'
Gd Gd -0.1653 3.9035 'International Tables Vol C Tables 4.2.6.8 and 6.1.1.4'

loop_
_geom_angle_atom_site_label_1
_geom_angle_atom_site_label_2
_geom_angle_atom_site_label_3
_geom_angle
_geom_angle_site_symmetry_1
_geom_angle_site_symmetry_3
_geom_angle_publ_flag
Sb5 Ca1 Sb4 178.29(8) . . ?
Sb5 Ca1 Sb1 85.40(4) . . ?
Sb4 Ca1 Sb1 93.41(5) . . ?
Sb5 Ca1 Sb1 85.40(4) . 3 ?
Sb4 Ca1 Sb1 93.41(5) . 3 ?
Sb1 Ca1 Sb1 91.71(6) . 3 ?
Sb5 Ca1 Sb2 90.44(5) . 27_455 ?
Sb4 Ca1 Sb2 91.27(6) . 27_455 ?
Sb1 Ca1 Sb2 133.83(3) . 27_455 ?
Sb1 Ca1 Sb2 133.83(3) 3 27_455 ?
Sb5 Ca1 Sb1 83.66(3) . 25 ?
Sb4 Ca1 Sb1 96.52(3) . 25 ?
Sb1 Ca1 Sb1 49.96(3) . 25 ?
Sb1 Ca1 Sb1 140.77(6) 3 25 ?
Sb2 Ca1 Sb1 83.87(4) 27_455 25 ?
Sb5 Ca1 Sb1 83.66(3) . 27_455 ?
Sb4 Ca1 Sb1 96.52(3) . 27_455 ?
Sb1 Ca1 Sb1 140.77(6) . 27_455 ?
Sb1 Ca1 Sb1 49.96(3) 3 27_455 ?
Sb2 Ca1 Sb1 83.87(4) 27_455 27_455 ?
Sb1 Ca1 Sb1 162.26(7) 25 27_455 ?
Sb5 Ca1 Ca2 54.64(4) . . ?
Sb4 Ca1 Ca2 123.65(7) . . ?
Sb1 Ca1 Ca2 52.36(3) . . ?
Sb1 Ca1 Ca2 52.36(3) 3 . ?
Sb2 Ca1 Ca2 145.08(7) 27_455 . ?
Sb1 Ca1 Ca2 91.37(4) 25 . ?
Sb1 Ca1 Ca2 91.37(4) 27_455 . ?
Sb5 Ca1 Gd2 53.51(3) . 28 ?
Sb4 Ca1 Gd2 127.81(6) . 28 ?
Sb1 Ca1 Gd2 91.33(4) . 28 ?
Sb1 Ca1 Gd2 138.37(6) 3 28 ?
Sb2 Ca1 Gd2 51.59(4) 27_455 28 ?
Sb1 Ca1 Gd2 50.83(3) 25 28 ?
Sb1 Ca1 Gd2 111.44(5) 27_455 28 ?
Ca2 Ca1 Gd2 99.58(5) . 28 ?
Sb5 Ca1 Ca2 53.51(3) . 28 ?
Sb4 Ca1 Ca2 127.81(6) . 28 ?
Sb1 Ca1 Ca2 91.33(4) . 28 ?
Sb1 Ca1 Ca2 138.37(6) 3 28 ?
Sb2 Ca1 Ca2 51.59(4) 27_455 28 ?
Sb1 Ca1 Ca2 50.83(3) 25 28 ?
Sb1 Ca1 Ca2 111.44(5) 27_455 28 ?
Ca2 Ca1 Ca2 99.58(5) . 28 ?
Gd2 Ca1 Ca2 0.0 28 28 ?
Sb5 Ca1 Ca2 53.51(3) . 27_455 ?
Sb4 Ca1 Ca2 127.81(6) . 27_455 ?
Sb1 Ca1 Ca2 138.37(6) . 27_455 ?
Sb1 Ca1 Ca2 91.33(4) 3 27_455 ?
Sb2 Ca1 Ca2 51.59(4) 27_455 27_455 ?
Sb1 Ca1 Ca2 111.44(5) 25 27_455 ?
Sb1 Ca1 Ca2 50.83(3) 27_455 27_455 ?
Ca2 Ca1 Ca2 99.58(5) . 27_455 ?
Gd2 Ca1 Ca2 60.61(5) 28 27_455 ?
Ca2 Ca1 Ca2 60.61(5) 28 27_455 ?
Sb1 Ca2 Sb1 101.57(5) 3 . ?
Sb1 Ca2 Sb2 164.00(4) 3 . ?
Sb1 Ca2 Sb2 94.25(2) . . ?
Sb1 Ca2 Sb2 94.25(2) 3 17_565 ?
Sb1 Ca2 Sb2 164.00(4) . 17_565 ?
Sb2 Ca2 Sb2 69.85(4) . 17_565 ?
Sb1 Ca2 Sb5 88.68(4) 3 . ?
Sb1 Ca2 Sb5 88.68(4) . . ?
Sb2 Ca2 Sb5 94.10(4) . . ?
Sb2 Ca2 Sb5 94.10(4) 17_565 . ?
Sb1 Ca2 Sb3 60.22(3) 3 3 ?
Sb1 Ca2 Sb3 101.16(6) . 3 ?
Sb2 Ca2 Sb3 114.55(5) . 3 ?
Sb2 Ca2 Sb3 84.57(4) 17_565 3 ?
Sb5 Ca2 Sb3 148.57(4) . 3 ?
Sb1 Ca2 Sb3 101.16(6) 3 . ?
Sb1 Ca2 Sb3 60.22(3) . . ?
Sb2 Ca2 Sb3 84.57(4) . . ?
Sb2 Ca2 Sb3 114.55(5) 17_565 . ?
Sb5 Ca2 Sb3 148.57(4) . . ?
Sb3 Ca2 Sb3 52.90(7) 3 . ?
Sb1 Ca2 Gd2 113.61(3) 3 18 ?
Sb1 Ca2 Gd2 113.61(3) . 18 ?
Sb2 Ca2 Gd2 56.57(3) . 18 ?
Sb2 Ca2 Gd2 56.57(3) 17_565 18 ?
Sb5 Ca2 Gd2 142.78(3) . 18 ?
Sb3 Ca2 Gd2 58.97(3) 3 18 ?
Sb3 Ca2 Gd2 58.97(3) . 18 ?
Sb1 Ca2 Ca2 113.61(3) 3 18 ?
Sb1 Ca2 Ca2 113.61(3) . 18 ?
Sb2 Ca2 Ca2 56.57(3) . 18 ?
Sb2 Ca2 Ca2 56.57(3) 17_565 18 ?
Sb5 Ca2 Ca2 142.78(3) . 18 ?
Sb3 Ca2 Ca2 58.97(3) 3 18 ?
Sb3 Ca2 Ca2 58.97(3) . 18 ?
Gd2 Ca2 Ca2 0.00(5) 18 18 ?
Sb1 Ca2 Ca1 58.76(3) 3 . ?
Sb1 Ca2 Ca1 58.76(3) . . ?
Sb2 Ca2 Ca1 134.06(4) . . ?
Sb2 Ca2 Ca1 134.06(4) 17_565 . ?
Sb5 Ca2 Ca1 53.02(4) . . ?
Sb3 Ca2 Ca1 107.26(5) 3 . ?
Sb3 Ca2 Ca1 107.26(5) . . ?
Gd2 Ca2 Ca1 164.20(4) 18 . ?
Ca2 Ca2 Ca1 164.20(4) 18 . ?
Sb1 Ca2 Ca1 133.38(6) 3 28 ?
Sb1 Ca2 Ca1 59.59(2) . 28 ?
Sb2 Ca2 Ca1 57.87(4) . 28 ?
Sb2 Ca2 Ca1 110.47(5) 17_565 28 ?
Sb5 Ca2 Ca1 51.95(3) . 28 ?
Sb3 Ca2 Ca1 156.02(5) 3 28 ?
Sb3 Ca2 Ca1 103.17(4) . 28 ?
Gd2 Ca2 Ca1 113.00(4) 18 28 ?
Ca2 Ca2 Ca1 113.00(4) 18 28 ?
Ca1 Ca2 Ca1 76.20(4) . 28 ?
Sb2 Ca3 Sb2 175.4(3) 3_655 . ?
Sb2 Ca3 Sb3 87.71(15) 3_655 . ?
Sb2 Ca3 Sb3 87.71(15) . . ?
Sb2 Ca3 Sb4 91.77(11) 3_655 25 ?
Sb2 Ca3 Sb4 91.77(11) . 25 ?
Sb3 Ca3 Sb4 140.69(8) . 25 ?
Sb2 Ca3 Sb4 91.77(11) 3_655 9_554 ?
Sb2 Ca3 Sb4 91.77(11) . 9_554 ?
Sb3 Ca3 Sb4 140.69(8) . 9_554 ?
Sb4 Ca3 Sb4 78.63(16) 25 9_554 ?
Sb2 Ca3 Sb1 88.68(9) 3_655 18 ?
Sb2 Ca3 Sb1 88.68(9) . 18 ?
Sb3 Ca3 Sb1 54.81(10) . 18 ?
Sb4 Ca3 Sb1 164.50(17) 25 18 ?
Sb4 Ca3 Sb1 85.88(3) 9_554 18 ?
Sb2 Ca3 Sb1 88.68(9) 3_655 . ?
Sb2 Ca3 Sb1 88.68(9) . . ?
Sb3 Ca3 Sb1 54.81(10) . . ?
Sb4 Ca3 Sb1 85.88(3) 25 . ?
Sb4 Ca3 Sb1 164.50(17) 9_554 . ?
Sb1 Ca3 Sb1 109.62(19) 18 . ?
Sb2 Ca3 Ca1 58.02(3) 3_655 25 ?
Sb2 Ca3 Ca1 122.92(4) . 25 ?
Sb3 Ca3 Ca1 99.95(11) . 25 ?
Sb4 Ca3 Ca1 48.94(5) 25 25 ?
Sb4 Ca3 Ca1 112.92(16) 9_554 25 ?
Sb1 Ca3 Ca1 140.75(13) 18 25 ?
Sb1 Ca3 Ca1 54.88(3) . 25 ?
Sb2 Ca3 Ca1 122.92(4) 3_655 28 ?
Sb2 Ca3 Ca1 58.02(3) . 28 ?
Sb3 Ca3 Ca1 99.95(11) . 28 ?
Sb4 Ca3 Ca1 48.94(5) 25 28 ?
Sb4 Ca3 Ca1 112.92(16) 9_554 28 ?
Sb1 Ca3 Ca1 140.75(13) 18 28 ?
Sb1 Ca3 Ca1 54.88(3) . 28 ?
Ca1 Ca3 Ca1 64.95(6) 25 28 ?
Sb2 Ca3 Gd1 58.02(3) 3_655 25 ?
Sb2 Ca3 Gd1 122.92(4) . 25 ?
Sb3 Ca3 Gd1 99.95(11) . 25 ?
Sb4 Ca3 Gd1 48.94(5) 25 25 ?
Sb4 Ca3 Gd1 112.92(16) 9_554 25 ?
Sb1 Ca3 Gd1 140.75(13) 18 25 ?
Sb1 Ca3 Gd1 54.88(3) . 25 ?
Ca1 Ca3 Gd1 0.00(7) 25 25 ?
Ca1 Ca3 Gd1 64.95(6) 28 25 ?
Sb2 Ca3 Gd1 122.92(4) 3_655 28 ?
Sb2 Ca3 Gd1 58.02(3) . 28 ?
Sb3 Ca3 Gd1 99.95(11) . 28 ?
Sb4 Ca3 Gd1 48.94(5) 25 28 ?
Sb4 Ca3 Gd1 112.92(16) 9_554 28 ?
Sb1 Ca3 Gd1 140.75(13) 18 28 ?
Sb1 Ca3 Gd1 54.88(3) . 28 ?
Ca1 Ca3 Gd1 64.95(6) 25 28 ?
Ca1 Ca3 Gd1 0.00(7) 28 28 ?
Gd1 Ca3 Gd1 64.95(6) 25 28 ?
Sb2 Ca3 Ca1 122.92(4) 3_655 11_554 ?
Sb2 Ca3 Ca1 58.02(3) . 11_554 ?
Sb3 Ca3 Ca1 99.95(11) . 11_554 ?
Sb4 Ca3 Ca1 112.92(16) 25 11_554 ?
Sb4 Ca3 Ca1 48.94(5) 9_554 11_554 ?
Sb1 Ca3 Ca1 54.89(3) 18 11_554 ?
Sb1 Ca3 Ca1 140.75(13) . 11_554 ?
Ca1 Ca3 Ca1 160.1(2) 25 11_554 ?
Ca1 Ca3 Ca1 111.32(7) 28 11_554 ?
Gd1 Ca3 Ca1 160.1(2) 25 11_554 ?
Gd1 Ca3 Ca1 111.32(7) 28 11_554 ?
Sb1 Ca4 Sb1 89.682(12) 2 4 ?
Sb1 Ca4 Sb1 89.682(12) 2 3 ?
Sb1 Ca4 Sb1 171.46(17) 4 3 ?
Sb1 Ca4 Sb1 171.46(17) 2 . ?
Sb1 Ca4 Sb1 89.682(13) 4 . ?
Sb1 Ca4 Sb1 89.682(13) 3 . ?
Sb1 Ca4 Sb3 132.06(14) 2 . ?
Sb1 Ca4 Sb3 93.37(6) 4 . ?
Sb1 Ca4 Sb3 93.37(6) 3 . ?
Sb1 Ca4 Sb3 56.48(5) . . ?
Sb1 Ca4 Sb3 56.48(5) 2 17 ?
Sb1 Ca4 Sb3 93.37(6) 4 17 ?
Sb1 Ca4 Sb3 93.37(6) 3 17 ?
Sb1 Ca4 Sb3 132.06(14) . 17 ?
Sb3 Ca4 Sb3 75.58(12) . 17 ?
Sb1 Ca4 Sb3 93.37(6) 2 19 ?
Sb1 Ca4 Sb3 56.48(5) 4 19 ?
Sb1 Ca4 Sb3 132.06(14) 3 19 ?
Sb1 Ca4 Sb3 93.38(6) . 19 ?
Sb3 Ca4 Sb3 51.35(7) . 19 ?
Sb3 Ca4 Sb3 51.35(7) 17 19 ?
Sb1 Ca4 Sb3 93.37(6) 2 3 ?
Sb1 Ca4 Sb3 132.06(14) 4 3 ?
Sb1 Ca4 Sb3 56.48(5) 3 3 ?
Sb1 Ca4 Sb3 93.38(6) . 3 ?
Sb3 Ca4 Sb3 51.35(7) . 3 ?
Sb3 Ca4 Sb3 51.35(7) 17 3 ?
Sb3 Ca4 Sb3 75.58(12) 19 3 ?
Sb1 Ca4 Sb4 85.73(8) 2 . ?
Sb1 Ca4 Sb4 85.73(8) 4 . ?
Sb1 Ca4 Sb4 85.73(8) 3 . ?
Sb1 Ca4 Sb4 85.73(8) . . ?
Sb3 Ca4 Sb4 142.21(6) . . ?
Sb3 Ca4 Sb4 142.21(6) 17 . ?
Sb3 Ca4 Sb4 142.21(6) 19 . ?
Sb3 Ca4 Sb4 142.21(6) 3 . ?
Sb1 Ca4 Gd1 119.01(10) 2 4 ?
Sb1 Ca4 Gd1 54.39(4) 4 4 ?
Sb1 Ca4 Gd1 119.01(10) 3 4 ?
Sb1 Ca4 Gd1 54.39(4) . 4 ?
Sb3 Ca4 Gd1 100.88(4) . 4 ?
Sb3 Ca4 Gd1 147.62(4) 17 4 ?
Sb3 Ca4 Gd1 100.87(4) 19 4 ?
Sb3 Ca4 Gd1 147.62(4) 3 4 ?
Sb4 Ca4 Gd1 49.18(6) . 4 ?
Sb1 Ca4 Ca1 119.01(10) 2 4 ?
Sb1 Ca4 Ca1 54.39(4) 4 4 ?
Sb1 Ca4 Ca1 119.01(10) 3 4 ?
Sb1 Ca4 Ca1 54.39(4) . 4 ?
Sb3 Ca4 Ca1 100.88(4) . 4 ?
Sb3 Ca4 Ca1 147.62(4) 17 4 ?
Sb3 Ca4 Ca1 100.87(4) 19 4 ?
Sb3 Ca4 Ca1 147.62(4) 3 4 ?
Sb4 Ca4 Ca1 49.18(6) . 4 ?
Gd1 Ca4 Ca1 0.00(5) 4 4 ?
Sb1 Ca4 Ca1 54.39(4) 2 3 ?
Sb1 Ca4 Ca1 119.01(10) 4 3 ?
Sb1 Ca4 Ca1 54.39(4) 3 3 ?
Sb1 Ca4 Ca1 119.01(10) . 3 ?
Sb3 Ca4 Ca1 147.62(4) . 3 ?
Sb3 Ca4 Ca1 100.87(4) 17 3 ?
Sb3 Ca4 Ca1 147.62(4) 19 3 ?
Sb3 Ca4 Ca1 100.87(4) 3 3 ?
Sb4 Ca4 Ca1 49.18(6) . 3 ?
Gd1 Ca4 Ca1 98.36(13) 4 3 ?
Ca1 Ca4 Ca1 98.36(13) 4 3 ?
Sb1 Sb1 Gd2 116.61(3) 25 4 ?
Sb1 Sb1 Ca2 116.61(3) 25 4 ?
Gd2 Sb1 Ca2 0.00(5) 4 4 ?
Sb1 Sb1 Ca2 116.61(3) 25 . ?
Gd2 Sb1 Ca2 126.70(6) 4 . ?
Ca2 Sb1 Ca2 126.70(6) 4 . ?
Sb1 Sb1 Gd1 66.85(3) 25 4 ?
Gd2 Sb1 Gd1 68.87(4) 4 4 ?
Ca2 Sb1 Gd1 68.87(4) 4 4 ?
Ca2 Sb1 Gd1 138.06(5) . 4 ?
Sb1 Sb1 Ca1 66.85(3) 25 4 ?
Gd2 Sb1 Ca1 68.87(4) 4 4 ?
Ca2 Sb1 Ca1 68.87(4) 4 4 ?
Ca2 Sb1 Ca1 138.06(5) . 4 ?
Gd1 Sb1 Ca1 0.00(8) 4 4 ?
Sb1 Sb1 Ca1 66.85(3) 25 . ?
Gd2 Sb1 Ca1 138.06(5) 4 . ?
Ca2 Sb1 Ca1 138.06(5) 4 . ?
Ca2 Sb1 Ca1 68.87(4) . . ?
Gd1 Sb1 Ca1 76.30(7) 4 . ?
Ca1 Sb1 Ca1 76.30(7) 4 . ?
Sb1 Sb1 Ca4 123.95(9) 25 . ?
Gd2 Sb1 Ca4 76.63(4) 4 . ?
Ca2 Sb1 Ca4 76.63(4) 4 . ?
Ca2 Sb1 Ca4 76.63(4) . . ?
Gd1 Sb1 Ca4 69.80(7) 4 . ?
Ca1 Sb1 Ca4 69.80(7) 4 . ?
Ca1 Sb1 Ca4 69.80(7) . . ?
Sb1 Sb1 Ca1 63.19(4) 25 28 ?
Gd2 Sb1 Ca1 136.29(5) 4 28 ?
Ca2 Sb1 Ca1 136.29(5) 4 28 ?
Ca2 Sb1 Ca1 69.57(4) . 28 ?
Gd1 Sb1 Ca1 130.04(3) 4 28 ?
Ca1 Sb1 Ca1 130.04(3) 4 28 ?
Ca1 Sb1 Ca1 84.41(6) . 28 ?
Ca4 Sb1 Ca1 143.16(3) . 28 ?
Sb1 Sb1 Gd1 63.19(4) 25 28 ?
Gd2 Sb1 Gd1 136.29(5) 4 28 ?
Ca2 Sb1 Gd1 136.29(5) 4 28 ?
Ca2 Sb1 Gd1 69.57(4) . 28 ?
Gd1 Sb1 Gd1 130.04(3) 4 28 ?
Ca1 Sb1 Gd1 130.04(3) 4 28 ?
Ca1 Sb1 Gd1 84.41(6) . 28 ?
Ca4 Sb1 Gd1 143.16(3) . 28 ?
Ca1 Sb1 Gd1 0.00(7) 28 28 ?
Gd3 Sb2 Ca3 0.00(15) 19_565 19_565 ?
Gd3 Sb2 Ca3 85.4(3) 19_565 . ?
Ca3 Sb2 Ca3 85.4(3) 19_565 . ?
Gd3 Sb2 Ca2 146.36(3) 19_565 . ?
Ca3 Sb2 Ca2 146.36(3) 19_565 . ?
Ca3 Sb2 Ca2 90.51(12) . . ?
Gd3 Sb2 Gd2 146.36(3) 19_565 18 ?
Ca3 Sb2 Gd2 146.36(3) 19_565 18 ?
Ca3 Sb2 Gd2 90.51(12) . 18 ?
Ca2 Sb2 Gd2 66.87(6) . 18 ?
Gd3 Sb2 Ca2 146.36(3) 19_565 18 ?
Ca3 Sb2 Ca2 146.36(3) 19_565 18 ?
Ca3 Sb2 Ca2 90.51(12) . 18 ?
Ca2 Sb2 Ca2 66.87(6) . 18 ?
Gd2 Sb2 Ca2 0.00(5) 18 18 ?
Gd3 Sb2 Gd2 90.51(13) 19_565 2_565 ?
Ca3 Sb2 Gd2 90.51(13) 19_565 2_565 ?
Ca3 Sb2 Gd2 146.36(3) . 2_565 ?
Ca2 Sb2 Gd2 74.77(6) . 2_565 ?
Gd2 Sb2 Gd2 110.15(4) 18 2_565 ?
Ca2 Sb2 Gd2 110.15(4) 18 2_565 ?
Gd3 Sb2 Ca2 90.51(13) 19_565 2_565 ?
Ca3 Sb2 Ca2 90.51(13) 19_565 2_565 ?
Ca3 Sb2 Ca2 146.36(3) . 2_565 ?
Ca2 Sb2 Ca2 74.77(6) . 2_565 ?
Gd2 Sb2 Ca2 110.15(4) 18 2_565 ?
Ca2 Sb2 Ca2 110.15(4) 18 2_565 ?
Gd2 Sb2 Ca2 0.0 2_565 2_565 ?
Gd3 Sb2 Ca2 90.51(12) 19_565 17_565 ?
Ca3 Sb2 Ca2 90.51(12) 19_565 17_565 ?
Ca3 Sb2 Ca2 146.36(3) . 17_565 ?
Ca2 Sb2 Ca2 110.15(4) . 17_565 ?
Gd2 Sb2 Ca2 74.77(6) 18 17_565 ?
Ca2 Sb2 Ca2 74.77(6) 18 17_565 ?
Gd2 Sb2 Ca2 66.87(6) 2_565 17_565 ?
Ca2 Sb2 Ca2 66.87(6) 2_565 17_565 ?
Gd3 Sb2 Gd2 90.51(12) 19_565 17_565 ?
Ca3 Sb2 Gd2 90.51(12) 19_565 17_565 ?
Ca3 Sb2 Gd2 146.36(3) . 17_565 ?
Ca2 Sb2 Gd2 110.15(4) . 17_565 ?
Gd2 Sb2 Gd2 74.77(6) 18 17_565 ?
Ca2 Sb2 Gd2 74.77(6) 18 17_565 ?
Gd2 Sb2 Gd2 66.87(6) 2_565 17_565 ?
Ca2 Sb2 Gd2 66.87(6) 2_565 17_565 ?
Ca2 Sb2 Gd2 0.00(5) 17_565 17_565 ?
Sb3 Sb3 Sb3 90.0 19 3 ?
Sb3 Sb3 Ca2 137.06(4) 19 . ?
Sb3 Sb3 Ca2 63.55(4) 3 . ?
Sb3 Sb3 Gd2 63.55(4) 19 4 ?
Sb3 Sb3 Gd2 137.06(4) 3 4 ?
Ca2 Sb3 Gd2 112.73(5) . 4 ?
Sb3 Sb3 Ca2 63.55(4) 19 4 ?
Sb3 Sb3 Ca2 137.06(4) 3 4 ?
Ca2 Sb3 Ca2 112.73(5) . 4 ?
Gd2 Sb3 Ca2 0.00(6) 4 4 ?
Sb3 Sb3 Gd2 63.55(4) 19 19 ?
Sb3 Sb3 Gd2 137.06(4) 3 19 ?
Ca2 Sb3 Gd2 156.61(8) . 19 ?
Gd2 Sb3 Gd2 62.07(5) 4 19 ?
Ca2 Sb3 Gd2 62.07(5) 4 19 ?
Sb3 Sb3 Ca2 63.55(4) 19 19 ?
Sb3 Sb3 Ca2 137.06(4) 3 19 ?
Ca2 Sb3 Ca2 156.61(8) . 19 ?
Gd2 Sb3 Ca2 62.07(5) 4 19 ?
Ca2 Sb3 Ca2 62.07(5) 4 19 ?
Gd2 Sb3 Ca2 0.00(5) 19 19 ?
Sb3 Sb3 Ca2 137.06(4) 19 18 ?
Sb3 Sb3 Ca2 63.55(4) 3 18 ?
Ca2 Sb3 Ca2 62.06(5) . 18 ?
Gd2 Sb3 Ca2 156.61(8) 4 18 ?
Ca2 Sb3 Ca2 156.61(8) 4 18 ?
Gd2 Sb3 Ca2 112.73(5) 19 18 ?
Ca2 Sb3 Ca2 112.73(5) 19 18 ?
Sb3 Sb3 Gd2 137.06(4) 19 18 ?
Sb3 Sb3 Gd2 63.55(4) 3 18 ?
Ca2 Sb3 Gd2 62.06(5) . 18 ?
Gd2 Sb3 Gd2 156.61(8) 4 18 ?
Ca2 Sb3 Gd2 156.61(8) 4 18 ?
Gd2 Sb3 Gd2 112.73(5) 19 18 ?
Ca2 Sb3 Gd2 112.73(5) 19 18 ?
Ca2 Sb3 Gd2 0.00(5) 18 18 ?
Sb3 Sb3 Ca3 135.0 19 . ?
Sb3 Sb3 Ca3 135.0 3 . ?
Ca2 Sb3 Ca3 78.31(4) . . ?
Gd2 Sb3 Ca3 78.31(4) 4 . ?
Ca2 Sb3 Ca3 78.31(4) 4 . ?
Gd2 Sb3 Ca3 78.31(4) 19 . ?
Ca2 Sb3 Ca3 78.31(4) 19 . ?
Ca2 Sb3 Ca3 78.31(4) 18 . ?
Gd2 Sb3 Ca3 78.31(4) 18 . ?
Ca1 Sb4 Gd1 84.61(3) . 3 ?
Ca1 Sb4 Gd1 144.30(10) . 2 ?
Gd1 Sb4 Gd1 84.61(3) 3 2 ?
Ca1 Sb4 Ca1 144.30(10) . 2 ?
Gd1 Sb4 Ca1 84.61(3) 3 2 ?
Gd1 Sb4 Ca1 0.00(8) 2 2 ?
Ca1 Sb4 Ca1 84.61(3) . 3 ?
Gd1 Sb4 Ca1 0.00(8) 3 3 ?
Gd1 Sb4 Ca1 84.61(3) 2 3 ?
Ca1 Sb4 Ca1 84.61(3) 2 3 ?
Ca1 Sb4 Gd1 84.61(3) . 4 ?
Gd1 Sb4 Gd1 144.30(10) 3 4 ?
Gd1 Sb4 Gd1 84.61(3) 2 4 ?
Ca1 Sb4 Gd1 84.61(3) 2 4 ?
Ca1 Sb4 Gd1 144.30(10) 3 4 ?
Ca1 Sb4 Ca1 84.61(3) . 4 ?
Gd1 Sb4 Ca1 144.30(10) 3 4 ?
Gd1 Sb4 Ca1 84.61(3) 2 4 ?
Ca1 Sb4 Ca1 84.61(3) 2 4 ?
Ca1 Sb4 Ca1 144.30(10) 3 4 ?
Gd1 Sb4 Ca1 0.00(7) 4 4 ?
Ca1 Sb4 Ca4 72.15(5) . . ?
Gd1 Sb4 Ca4 72.15(5) 3 . ?
Gd1 Sb4 Ca4 72.15(5) 2 . ?
Ca1 Sb4 Ca4 72.15(5) 2 . ?
Ca1 Sb4 Ca4 72.15(5) 3 . ?
Gd1 Sb4 Ca4 72.15(5) 4 . ?
Ca1 Sb4 Ca4 72.15(5) 4 . ?
Ca1 Sb4 Gd3 70.94(6) . 25 ?
Gd1 Sb4 Gd3 135.64(4) 3 25 ?
Gd1 Sb4 Gd3 135.64(4) 2 25 ?
Ca1 Sb4 Gd3 135.64(4) 2 25 ?
Ca1 Sb4 Gd3 135.64(4) 3 25 ?
Gd1 Sb4 Gd3 70.94(6) 4 25 ?
Ca1 Sb4 Gd3 70.94(6) 4 25 ?
Ca4 Sb4 Gd3 129.31(8) . 25 ?
Ca1 Sb4 Ca3 70.94(6) . 25 ?
Gd1 Sb4 Ca3 135.64(4) 3 25 ?
Gd1 Sb4 Ca3 135.64(4) 2 25 ?
Ca1 Sb4 Ca3 135.64(4) 2 25 ?
Ca1 Sb4 Ca3 135.64(4) 3 25 ?
Gd1 Sb4 Ca3 70.94(6) 4 25 ?
Ca1 Sb4 Ca3 70.94(6) 4 25 ?
Ca4 Sb4 Ca3 129.31(8) . 25 ?
Gd3 Sb4 Ca3 0.0(3) 25 25 ?
Ca1 Sb4 Gd3 70.94(6) . 27_455 ?
Gd1 Sb4 Gd3 70.94(6) 3 27_455 ?
Gd1 Sb4 Gd3 135.64(4) 2 27_455 ?
Ca1 Sb4 Gd3 135.64(4) 2 27_455 ?
Ca1 Sb4 Gd3 70.94(6) 3 27_455 ?
Gd1 Sb4 Gd3 135.64(4) 4 27_455 ?
Ca1 Sb4 Gd3 135.64(4) 4 27_455 ?
Ca4 Sb4 Gd3 129.31(8) . 27_455 ?
Gd3 Sb4 Gd3 66.34(8) 25 27_455 ?
Ca3 Sb4 Gd3 66.34(8) 25 27_455 ?
Gd1 Sb5 Gd1 96.43(2) 27_455 2_565 ?
Gd1 Sb5 Ca1 0.00(2) 27_455 27_455 ?
Gd1 Sb5 Ca1 96.43(2) 2_565 27_455 ?
Gd1 Sb5 Ca1 96.43(2) 27_455 2_565 ?
Gd1 Sb5 Ca1 0.00(8) 2_565 2_565 ?
Ca1 Sb5 Ca1 96.43(2) 27_455 2_565 ?
Gd1 Sb5 Gd1 140.89(8) 27_455 28 ?
Gd1 Sb5 Gd1 96.43(3) 2_565 28 ?
Ca1 Sb5 Gd1 140.89(8) 27_455 28 ?
Ca1 Sb5 Gd1 96.43(3) 2_565 28 ?
Gd1 Sb5 Ca1 140.89(8) 27_455 28 ?
Gd1 Sb5 Ca1 96.43(3) 2_565 28 ?
Ca1 Sb5 Ca1 140.89(8) 27_455 28 ?
Ca1 Sb5 Ca1 96.43(3) 2_565 28 ?
Gd1 Sb5 Ca1 0.00(8) 28 28 ?
Gd1 Sb5 Ca1 96.43(3) 27_455 . ?
Gd1 Sb5 Ca1 140.89(8) 2_565 . ?
Ca1 Sb5 Ca1 96.43(3) 27_455 . ?
Ca1 Sb5 Ca1 140.89(8) 2_565 . ?
Gd1 Sb5 Ca1 96.43(2) 28 . ?
Ca1 Sb5 Ca1 96.43(2) 28 . ?
Gd1 Sb5 Gd2 146.78(5) 27_455 28 ?
Gd1 Sb5 Gd2 74.54(3) 2_565 28 ?
Ca1 Sb5 Gd2 146.78(5) 27_455 28 ?
Ca1 Sb5 Gd2 74.54(3) 2_565 28 ?
Gd1 Sb5 Gd2 72.33(5) 28 28 ?
Ca1 Sb5 Gd2 72.33(5) 28 28 ?
Ca1 Sb5 Gd2 74.54(3) . 28 ?
Gd1 Sb5 Ca2 146.78(5) 27_455 28 ?
Gd1 Sb5 Ca2 74.54(3) 2_565 28 ?
Ca1 Sb5 Ca2 146.78(5) 27_455 28 ?
Ca1 Sb5 Ca2 74.54(3) 2_565 28 ?
Gd1 Sb5 Ca2 72.33(5) 28 28 ?
Ca1 Sb5 Ca2 72.33(5) 28 28 ?
Ca1 Sb5 Ca2 74.54(3) . 28 ?
Gd2 Sb5 Ca2 0.00(4) 28 28 ?
Gd1 Sb5 Gd2 72.33(5) 27_455 27_455 ?
Gd1 Sb5 Gd2 74.54(3) 2_565 27_455 ?
Ca1 Sb5 Gd2 72.33(5) 27_455 27_455 ?
Ca1 Sb5 Gd2 74.54(3) 2_565 27_455 ?
Gd1 Sb5 Gd2 146.78(5) 28 27_455 ?
Ca1 Sb5 Gd2 146.78(5) 28 27_455 ?
Ca1 Sb5 Gd2 74.54(3) . 27_455 ?
Gd2 Sb5 Gd2 74.45(6) 28 27_455 ?
Ca2 Sb5 Gd2 74.45(6) 28 27_455 ?
Gd1 Sb5 Ca2 74.54(3) 27_455 2_565 ?
Gd1 Sb5 Ca2 72.33(5) 2_565 2_565 ?
Ca1 Sb5 Ca2 74.54(3) 27_455 2_565 ?
Ca1 Sb5 Ca2 72.33(5) 2_565 2_565 ?
Gd1 Sb5 Ca2 74.54(3) 28 2_565 ?
Ca1 Sb5 Ca2 74.54(3) 28 2_565 ?
Ca1 Sb5 Ca2 146.78(5) . 2_565 ?
Gd2 Sb5 Ca2 129.35(4) 28 2_565 ?
Ca2 Sb5 Ca2 129.35(4) 28 2_565 ?
Gd2 Sb5 Ca2 129.35(4) 27_455 2_565 ?

loop_
_geom_bond_atom_site_label_1
_geom_bond_atom_site_label_2
_geom_bond_distance
_geom_bond_site_symmetry_2
_geom_bond_publ_flag
Ca1 Sb5 3.155(2) . ?
Ca1 Sb4 3.166(2) . ?
Ca1 Sb1 3.4497(16) . ?
Ca1 Sb1 3.4498(16) 3 ?
Ca1 Sb2 3.468(2) 27_455 ?
Ca1 Sb1 3.5540(7) 25 ?
Ca1 Sb1 3.5540(7) 27_455 ?
Ca1 Ca2 3.763(3) . ?
Ca1 Gd2 3.862(2) 28 ?
Ca1 Ca2 3.862(2) 28 ?
Ca1 Ca2 3.862(2) 27_455 ?
Ca2 Sb1 3.1949(11) 3 ?
Ca2 Sb1 3.1949(11) . ?
Ca2 Sb2 3.2091(14) . ?
Ca2 Sb2 3.2091(14) 17_565 ?
Ca2 Sb5 3.2212(17) . ?
Ca2 Sb3 3.4298(16) 3 ?
Ca2 Sb3 3.4298(16) . ?
Ca2 Gd2 3.536(3) 18 ?
Ca2 Ca2 3.536(3) 18 ?
Ca2 Ca1 3.862(2) 28 ?
Ca3 Sb2 2.9366(8) 3_655 ?
Ca3 Sb2 2.9366(8) . ?
Ca3 Sb3 3.489(8) . ?
Ca3 Sb4 3.641(6) 25 ?
Ca3 Sb4 3.641(6) 9_554 ?
Ca3 Sb1 3.729(4) 18 ?
Ca3 Sb1 3.729(4) . ?
Ca3 Ca1 3.969(2) 25 ?
Ca3 Ca1 3.969(2) 28 ?
Ca3 Gd1 3.969(2) 25 ?
Ca3 Gd1 3.969(2) 28 ?
Ca3 Ca1 3.969(2) 11_554 ?
Ca4 Sb1 3.5104(9) 2 ?
Ca4 Sb1 3.5104(9) 4 ?
Ca4 Sb1 3.5104(9) 3 ?
Ca4 Sb1 3.5105(9) . ?
Ca4 Sb3 3.526(4) . ?
Ca4 Sb3 3.526(4) 17 ?
Ca4 Sb3 3.526(4) 19 ?
Ca4 Sb3 3.526(4) 3 ?
Ca4 Sb4 3.574(5) . ?
Ca4 Gd1 3.982(4) 4 ?
Ca4 Ca1 3.982(4) 4 ?
Ca4 Ca1 3.982(4) 3 ?
Sb1 Sb1 2.9592(16) 25 ?
Sb1 Gd2 3.1949(11) 4 ?
Sb1 Ca2 3.1949(11) 4 ?
Sb1 Gd1 3.4497(16) 4 ?
Sb1 Ca1 3.4497(16) 4 ?
Sb1 Ca1 3.5540(7) 28 ?
Sb1 Gd1 3.5540(7) 28 ?
Sb2 Gd3 2.9366(8) 19_565 ?
Sb2 Ca3 2.9366(8) 19_565 ?
Sb2 Gd2 3.2091(14) 18 ?
Sb2 Ca2 3.2091(14) 18 ?
Sb2 Gd2 3.2091(14) 2_565 ?
Sb2 Ca2 3.2091(14) 2_565 ?
Sb2 Ca2 3.2091(14) 17_565 ?
Sb2 Gd2 3.2091(14) 17_565 ?
Sb3 Sb3 3.055(3) 19 ?
Sb3 Sb3 3.055(3) 3 ?
Sb3 Gd2 3.4298(16) 4 ?
Sb3 Ca2 3.4298(16) 4 ?
Sb3 Gd2 3.4298(16) 19 ?
Sb3 Ca2 3.4298(16) 19 ?
Sb3 Ca2 3.4298(16) 18 ?
Sb3 Gd2 3.4298(16) 18 ?
Sb4 Gd1 3.166(2) 3 ?
Sb4 Gd1 3.166(2) 2 ?
Sb4 Ca1 3.166(2) 2 ?
Sb4 Ca1 3.166(2) 3 ?
Sb4 Gd1 3.166(2) 4 ?
Sb4 Ca1 3.166(2) 4 ?
Sb4 Gd3 3.641(6) 25 ?
Sb4 Ca3 3.641(6) 25 ?
Sb4 Gd3 3.641(6) 27_455 ?
Sb5 Gd1 3.155(2) 27_455 ?
Sb5 Gd1 3.155(2) 2_565 ?
Sb5 Ca1 3.155(2) 27_455 ?
Sb5 Ca1 3.155(2) 2_565 ?
Sb5 Gd1 3.155(2) 28 ?
Sb5 Ca1 3.155(2) 28 ?
Sb5 Gd2 3.2212(17) 28 ?
Sb5 Ca2 3.2212(17) 28 ?
Sb5 Gd2 3.2212(17) 27_455 ?
Sb5 Ca2 3.2212(17) 2_565 ?
